data_7200712
loop_
_publ_author_name
'Feller, Russell K.'
'Cheetham, Anthony K.'

_publ_section_title
;
 Structural and chemical complexity in multicomponent
 inorganic--organic framework materials
;
_journal_issue 6
_journal_name_full CrystEngComm
_journal_page_first 980
_journal_paper_doi 10.1039/b820718f
_journal_volume 11
_journal_year 2009
_chemical_formula_sum 'C36 H24 Cu2 N4 O10 Zn'
_chemical_formula_weight 865.04
_chemical_name_systematic
;
?
;
_space_group_IT_number 14
_symmetry_cell_setting monoclinic
_symmetry_space_group_name_Hall '-P 2ybc'
_symmetry_space_group_name_H-M 'P 1 21/c 1'
_atom_sites_solution_hydrogens geom
_atom_sites_solution_primary direct
_atom_sites_solution_secondary difmap
_audit_creation_method SHELXL-97
_cell_angle_alpha 90.00
_cell_angle_beta 97.351(2)
_cell_angle_gamma 90.00
_cell_formula_units_Z 4
_cell_length_a 14.7793(10)
_cell_length_b 12.1709(8)
_cell_length_c 17.6764(12)
_cell_measurement_temperature 298(2)
_cell_volume 3153.5(4)
_computing_cell_refinement 'Bruker SMART'
_computing_data_collection 'Bruker SMART'
_computing_data_reduction 'Bruker SAINT'
_computing_molecular_graphics 'Bruker SHELXTL'
_computing_publication_material 'Bruker SHELXTL'
_computing_structure_refinement 'SHELXL-97 (Sheldrick, 1997)'
_computing_structure_solution 'SHELXS-97 (Sheldrick, 1990)'
_diffrn_ambient_temperature 298(2)
_diffrn_measured_fraction_theta_full 0.962
_diffrn_measured_fraction_theta_max 0.962
_diffrn_measurement_device_type 'CCD area detector'
_diffrn_measurement_method 'phi and omega scans'
_diffrn_radiation_monochromator graphite
_diffrn_radiation_source 'fine-focus sealed tube'
_diffrn_radiation_type MoK\a
_diffrn_radiation_wavelength 0.71073
_diffrn_reflns_av_R_equivalents 0.0454
_diffrn_reflns_av_sigmaI/netI 0.0444
_diffrn_reflns_limit_h_max 18
_diffrn_reflns_limit_h_min -17
_diffrn_reflns_limit_k_max 15
_diffrn_reflns_limit_k_min -15
_diffrn_reflns_limit_l_max 22
_diffrn_reflns_limit_l_min -22
_diffrn_reflns_number 26109
_diffrn_reflns_theta_full 27.10
_diffrn_reflns_theta_max 27.10
_diffrn_reflns_theta_min 2.04
_exptl_absorpt_coefficient_mu 2.163
_exptl_absorpt_correction_type multi-scan
_exptl_absorpt_process_details 'SADABS (Siemens, 1996)'
_exptl_crystal_colour Brown
_exptl_crystal_density_diffrn 1.822
_exptl_crystal_density_method 'not measured'
_exptl_crystal_description Block
_exptl_crystal_F_000 1744
_exptl_crystal_size_max 0.3
_exptl_crystal_size_mid 0.2
_exptl_crystal_size_min 0.1
_refine_diff_density_max 1.275
_refine_diff_density_min -0.378
_refine_diff_density_rms 0.121
_refine_ls_extinction_method none
_refine_ls_goodness_of_fit_ref 1.072
_refine_ls_hydrogen_treatment constr
_refine_ls_matrix_type full
_refine_ls_number_parameters 480
_refine_ls_number_reflns 6698
_refine_ls_number_restraints 0
_refine_ls_restrained_S_all 1.072
_refine_ls_R_factor_all 0.0816
_refine_ls_R_factor_gt 0.0554
_refine_ls_shift/su_max 0.001
_refine_ls_shift/su_mean 0.000
_refine_ls_structure_factor_coef Fsqd
_refine_ls_weighting_details 'calc w=1/[\s^2^(Fo^2^)+(0.0592P)^2^+3.8010P] where P=(Fo^2^+2Fc^2^)/3'
_refine_ls_weighting_scheme calc
_refine_ls_wR_factor_gt 0.1159
_refine_ls_wR_factor_ref 0.1293
_reflns_number_gt 4923
_reflns_number_total 6698
_reflns_threshold_expression >2sigma(I)
_cod_data_source_file b820718f.txt
_cod_data_source_block bigbrnm
_cod_depositor_comments
;
The following automatic conversions were performed:
'_symmetry_cell_setting' value 'Monoclinic' changed to 'monoclinic'
according to '/home/saulius/struct/CIF-dictionaries/cif_core.dic'
dictionary named 'cif_core.dic' version 2.4.1 from 2010-06-29.

Automatic conversion script
Id: cif_fix_enum 1527 2010-12-29 10:47:43Z saulius 
;
_cod_original_sg_symbol_H-M P2(1)/c
_cod_database_code 7200712

loop_
_symmetry_equiv_pos_as_xyz
'x, y, z'
'-x, y+1/2, -z+1/2'
'-x, -y, -z'
'x, -y-1/2, z-1/2'

loop_
_atom_site_label
_atom_site_type_symbol
_atom_site_fract_x
_atom_site_fract_y
_atom_site_fract_z
_atom_site_U_iso_or_equiv
_atom_site_adp_type
_atom_site_occupancy
_atom_site_symmetry_multiplicity
_atom_site_calc_flag
_atom_site_refinement_flags
_atom_site_disorder_assembly
_atom_site_disorder_group
Cu1 Cu 0.97358(4) -0.05518(5) 0.65303(3) 0.05004(19) Uani 1 1 d . . .
Cu2 Cu 0.54117(4) 0.08742(5) 0.83997(3) 0.04416(17) Uani 1 1 d . . .
Zn1 Zn 0.74278(3) -0.01267(4) 0.75623(2) 0.02512(13) Uani 1 1 d . . .
O1 O 1.28806(18) 0.3026(3) 0.86389(16) 0.0415(7) Uani 1 1 d . . .
O2 O 1.18261(18) 0.3624(2) 0.77256(16) 0.0386(7) Uani 1 1 d . . .
O3 O 0.9122(2) 0.0974(3) 0.71265(16) 0.0418(7) Uani 1 1 d . . .
O4 O 0.84076(18) 0.0721(2) 0.81554(16) 0.0356(7) Uani 1 1 d . . .
O5 O 1.0840(2) 0.1139(3) 1.03540(16) 0.0480(8) Uani 1 1 d . . .
H5 H 1.1371 0.1180 1.0555 0.072 Uiso 1 1 calc R . .
O6 O 0.2595(2) 0.3630(3) 0.59520(18) 0.0601(10) Uani 1 1 d . . .
O7 O 0.35663(18) 0.4231(2) 0.69168(15) 0.0329(6) Uani 1 1 d . . .
O8 O 0.62568(19) 0.1732(2) 0.75919(15) 0.0374(7) Uani 1 1 d . . .
O9 O 0.67015(17) 0.0643(2) 0.67022(15) 0.0334(6) Uani 1 1 d . . .
O10 O 0.4531(2) 0.1375(3) 0.43642(15) 0.0473(8) Uani 1 1 d . . .
H10 H 0.4065 0.1609 0.4116 0.071 Uiso 1 1 calc R . .
N1 N 0.9004(2) -0.0358(3) 0.55635(18) 0.0390(9) Uani 1 1 d . . .
N2 N 0.4370(2) 0.0497(3) 0.76845(18) 0.0349(8) Uani 1 1 d . . .
N3 N 0.6184(2) 0.1242(3) 0.93216(19) 0.0380(8) Uani 1 1 d . . .
N4 N 1.0602(2) -0.1024(3) 0.73622(19) 0.0373(8) Uani 1 1 d . . .
C1 C 1.2107(3) 0.3010(3) 0.8285(2) 0.0284(8) Uani 1 1 d . . .
C2 C 1.1399(2) 0.2237(3) 0.8539(2) 0.0269(8) Uani 1 1 d . . .
C3 C 1.0625(3) 0.1930(3) 0.8058(2) 0.0277(8) Uani 1 1 d . . .
H3 H 1.0579 0.2087 0.7540 0.033 Uiso 1 1 calc R . .
C4 C 0.9920(2) 0.1391(3) 0.8350(2) 0.0284(8) Uani 1 1 d . . .
C5 C 0.9082(3) 0.1017(3) 0.7831(2) 0.0293(8) Uani 1 1 d . . .
C6 C 0.9992(3) 0.1154(3) 0.9129(2) 0.0320(9) Uani 1 1 d . . .
H6 H 0.9508 0.0829 0.9334 0.038 Uiso 1 1 calc R . .
C7 C 1.0795(3) 0.1409(3) 0.9593(2) 0.0331(9) Uani 1 1 d . . .
C8 C 1.1494(3) 0.1938(3) 0.9304(2) 0.0297(8) Uani 1 1 d . . .
H8 H 1.2031 0.2097 0.9619 0.036 Uiso 1 1 calc R . .
C11 C 0.6193(2) 0.1387(3) 0.6926(2) 0.0269(8) Uani 1 1 d . . .
C12 C 0.5444(3) 0.1837(3) 0.6344(2) 0.0279(8) Uani 1 1 d . . .
C13 C 0.4833(3) 0.2607(3) 0.6568(2) 0.0297(8) Uani 1 1 d . . .
H13 H 0.4919 0.2894 0.7060 0.036 Uiso 1 1 calc R . .
C14 C 0.4094(2) 0.2945(3) 0.6055(2) 0.0273(8) Uani 1 1 d . . .
C15 C 0.3358(3) 0.3648(3) 0.6318(2) 0.0287(8) Uani 1 1 d . . .
C16 C 0.3990(3) 0.2542(3) 0.5313(2) 0.0321(9) Uani 1 1 d . . .
H16 H 0.3502 0.2777 0.4966 0.039 Uiso 1 1 calc R . .
C17 C 0.4607(3) 0.1793(3) 0.5087(2) 0.0317(9) Uani 1 1 d . . .
C18 C 0.5327(3) 0.1424(3) 0.5608(2) 0.0306(9) Uani 1 1 d . . .
H18 H 0.5729 0.0901 0.5463 0.037 Uiso 1 1 calc R . .
C21 C 0.8223(3) 0.0213(4) 0.5533(2) 0.0459(11) Uani 1 1 d . . .
H21 H 0.8115 0.0618 0.5959 0.055 Uiso 1 1 calc R . .
C22 C 0.7577(3) 0.0224(4) 0.4903(2) 0.0463(12) Uani 1 1 d . . .
H22 H 0.7043 0.0623 0.4914 0.056 Uiso 1 1 calc R . .
C23 C 0.7708(3) -0.0354(3) 0.4246(2) 0.0333(9) Uani 1 1 d . . .
C24 C 0.8524(3) -0.0928(4) 0.4280(2) 0.0387(10) Uani 1 1 d . . .
H24 H 0.8653 -0.1328 0.3859 0.046 Uiso 1 1 calc R . .
C25 C 0.9142(3) -0.0910(4) 0.4931(2) 0.0413(10) Uani 1 1 d . . .
H25 H 0.9683 -0.1300 0.4933 0.050 Uiso 1 1 calc R . .
C26 C 0.4438(3) -0.0175(3) 0.7098(2) 0.0354(9) Uani 1 1 d . . .
H26 H 0.4958 -0.0608 0.7107 0.042 Uiso 1 1 calc R . .
C27 C 0.3773(3) -0.0258(4) 0.6479(2) 0.0349(9) Uani 1 1 d . . .
H27 H 0.3848 -0.0749 0.6090 0.042 Uiso 1 1 calc R . .
C28 C 0.2995(3) 0.0382(3) 0.6431(2) 0.0324(9) Uani 1 1 d . . .
C29 C 0.2919(3) 0.1074(4) 0.7047(2) 0.0414(10) Uani 1 1 d . . .
H29 H 0.2410 0.1523 0.7048 0.050 Uiso 1 1 calc R . .
C30 C 0.3606(3) 0.1091(4) 0.7659(2) 0.0415(11) Uani 1 1 d . . .
H30 H 0.3532 0.1538 0.8073 0.050 Uiso 1 1 calc R . .
C31 C 0.7028(3) 0.1608(4) 0.9301(2) 0.0448(11) Uani 1 1 d . . .
H31 H 0.7197 0.1818 0.8833 0.054 Uiso 1 1 calc R . .
C32 C 0.7668(3) 0.1692(4) 0.9944(2) 0.0418(11) Uani 1 1 d . . .
H32 H 0.8249 0.1962 0.9903 0.050 Uiso 1 1 calc R . .
C33 C 0.7440(3) 0.1371(3) 1.0649(2) 0.0331(9) Uani 1 1 d . . .
C34 C 0.6550(3) 0.1025(4) 1.0671(2) 0.0425(11) Uani 1 1 d . . .
H34 H 0.6359 0.0822 1.1132 0.051 Uiso 1 1 calc R . .
C35 C 0.5953(3) 0.0983(4) 1.0011(3) 0.0446(11) Uani 1 1 d . . .
H35 H 0.5356 0.0763 1.0042 0.053 Uiso 1 1 calc R . .
C36 C 1.1493(3) -0.1213(4) 0.7304(2) 0.0401(10) Uani 1 1 d . . .
H36 H 1.1675 -0.1237 0.6820 0.048 Uiso 1 1 calc R . .
C37 C 1.2141(3) -0.1370(4) 0.7923(2) 0.0380(10) Uani 1 1 d . . .
H37 H 1.2747 -0.1490 0.7855 0.046 Uiso 1 1 calc R . .
C38 C 1.1884(3) -0.1350(3) 0.8655(2) 0.0332(9) Uani 1 1 d . . .
C39 C 1.0960(3) -0.1235(3) 0.8708(2) 0.0366(9) Uani 1 1 d . . .
H39 H 1.0752 -0.1259 0.9182 0.044 Uiso 1 1 calc R . .
C40 C 1.0354(3) -0.1085(3) 0.8059(2) 0.0376(10) Uani 1 1 d . . .
H40 H 0.9737 -0.1022 0.8109 0.045 Uiso 1 1 calc R . .

loop_
_atom_site_aniso_label
_atom_site_aniso_U_11
_atom_site_aniso_U_22
_atom_site_aniso_U_33
_atom_site_aniso_U_23
_atom_site_aniso_U_13
_atom_site_aniso_U_12
Cu1 0.0422(3) 0.0668(4) 0.0352(3) 0.0142(3) -0.0180(2) -0.0088(3)
Cu2 0.0327(3) 0.0641(4) 0.0314(3) -0.0059(2) -0.0124(2) -0.0007(3)
Zn1 0.0176(2) 0.0317(2) 0.0245(2) 0.00000(17) -0.00323(16) 0.00098(18)
O1 0.0252(16) 0.058(2) 0.0384(16) 0.0055(14) -0.0064(12) -0.0143(13)
O2 0.0299(16) 0.0431(17) 0.0407(16) 0.0122(13) -0.0037(13) -0.0106(13)
O3 0.0340(17) 0.0556(19) 0.0329(16) 0.0032(14) -0.0067(13) -0.0082(14)
O4 0.0206(14) 0.0464(17) 0.0374(15) -0.0055(13) -0.0050(12) -0.0062(12)
O5 0.0318(17) 0.079(2) 0.0315(15) 0.0132(15) -0.0024(13) -0.0150(17)
O6 0.0300(17) 0.094(3) 0.051(2) -0.0297(19) -0.0128(15) 0.0237(18)
O7 0.0233(14) 0.0395(16) 0.0355(15) -0.0057(12) 0.0021(12) 0.0032(12)
O8 0.0337(16) 0.0479(17) 0.0278(14) -0.0026(13) -0.0067(12) 0.0024(13)
O9 0.0221(14) 0.0428(16) 0.0331(14) 0.0034(12) -0.0050(11) 0.0107(12)
O10 0.0366(18) 0.072(2) 0.0301(15) -0.0168(15) -0.0086(13) 0.0231(16)
N1 0.034(2) 0.056(2) 0.0245(17) 0.0096(16) -0.0047(15) -0.0083(17)
N2 0.0280(18) 0.050(2) 0.0239(16) 0.0013(15) -0.0065(14) -0.0029(16)
N3 0.0303(19) 0.050(2) 0.0314(18) -0.0069(16) -0.0059(15) 0.0070(17)
N4 0.034(2) 0.041(2) 0.0326(18) 0.0031(15) -0.0127(15) -0.0050(16)
C1 0.024(2) 0.032(2) 0.0287(19) -0.0093(16) 0.0011(16) -0.0059(16)
C2 0.0230(19) 0.030(2) 0.0277(19) -0.0024(15) 0.0035(15) -0.0029(16)
C3 0.027(2) 0.028(2) 0.0267(18) 0.0000(15) -0.0008(15) -0.0013(16)
C4 0.0211(19) 0.029(2) 0.033(2) 0.0010(16) -0.0062(15) -0.0008(15)
C5 0.025(2) 0.027(2) 0.033(2) 0.0002(16) -0.0073(16) -0.0026(16)
C6 0.026(2) 0.038(2) 0.032(2) 0.0039(17) 0.0002(16) -0.0049(17)
C7 0.030(2) 0.040(2) 0.028(2) 0.0043(17) -0.0031(16) -0.0069(18)
C8 0.0201(19) 0.040(2) 0.0273(19) -0.0020(16) -0.0029(15) -0.0039(16)
C11 0.0203(19) 0.028(2) 0.030(2) 0.0046(16) -0.0045(15) -0.0011(16)
C12 0.0231(19) 0.029(2) 0.0297(19) 0.0060(16) -0.0018(15) 0.0038(16)
C13 0.027(2) 0.036(2) 0.0243(19) -0.0020(16) -0.0032(15) 0.0015(17)
C14 0.024(2) 0.028(2) 0.0299(19) -0.0009(15) 0.0000(15) 0.0007(15)
C15 0.026(2) 0.034(2) 0.0254(19) 0.0012(16) -0.0002(16) 0.0021(16)
C16 0.025(2) 0.042(2) 0.0267(19) 0.0001(17) -0.0047(16) 0.0088(18)
C17 0.029(2) 0.041(2) 0.0242(18) -0.0002(16) -0.0019(16) 0.0077(18)
C18 0.024(2) 0.036(2) 0.031(2) -0.0019(17) -0.0004(16) 0.0079(17)
C21 0.040(3) 0.071(3) 0.025(2) -0.002(2) -0.0030(18) 0.003(2)
C22 0.028(2) 0.076(3) 0.033(2) -0.011(2) -0.0039(18) 0.009(2)
C23 0.030(2) 0.041(2) 0.027(2) 0.0053(17) -0.0030(17) -0.0043(18)
C24 0.034(2) 0.052(3) 0.029(2) 0.0009(18) -0.0018(18) 0.003(2)
C25 0.030(2) 0.050(3) 0.041(2) 0.008(2) -0.0053(19) 0.004(2)
C26 0.030(2) 0.041(2) 0.034(2) 0.0024(18) -0.0021(17) 0.0058(18)
C27 0.030(2) 0.044(2) 0.028(2) -0.0009(17) -0.0061(17) 0.0009(18)
C28 0.027(2) 0.040(2) 0.029(2) 0.0085(17) -0.0026(16) -0.0034(17)
C29 0.034(2) 0.056(3) 0.032(2) -0.006(2) -0.0045(18) 0.011(2)
C30 0.032(2) 0.061(3) 0.029(2) -0.012(2) -0.0045(17) 0.005(2)
C31 0.035(2) 0.070(3) 0.028(2) 0.002(2) -0.0017(18) 0.000(2)
C32 0.030(2) 0.064(3) 0.029(2) 0.001(2) -0.0022(17) -0.003(2)
C33 0.028(2) 0.040(2) 0.030(2) -0.0028(17) -0.0023(16) 0.0046(18)
C34 0.032(2) 0.066(3) 0.028(2) -0.001(2) -0.0001(18) -0.002(2)
C35 0.029(2) 0.060(3) 0.044(3) -0.003(2) 0.0001(19) -0.002(2)
C36 0.042(3) 0.050(3) 0.026(2) 0.0016(18) -0.0020(18) -0.002(2)
C37 0.028(2) 0.054(3) 0.030(2) 0.0054(19) -0.0009(17) 0.001(2)
C38 0.031(2) 0.037(2) 0.028(2) 0.0015(17) -0.0052(17) 0.0034(18)
C39 0.035(2) 0.043(2) 0.030(2) 0.0021(18) -0.0039(17) 0.0033(19)
C40 0.031(2) 0.042(2) 0.037(2) 0.0019(19) -0.0057(18) 0.0006(19)

loop_
_atom_type_symbol
_atom_type_description
_atom_type_scat_dispersion_real
_atom_type_scat_dispersion_imag
_atom_type_scat_source
C C 0.0033 0.0016 'International Tables Vol C Tables 4.2.6.8 and 6.1.1.4'
H H 0.0000 0.0000 'International Tables Vol C Tables 4.2.6.8 and 6.1.1.4'
N N 0.0061 0.0033 'International Tables Vol C Tables 4.2.6.8 and 6.1.1.4'
O O 0.0106 0.0060 'International Tables Vol C Tables 4.2.6.8 and 6.1.1.4'
Cu Cu 0.3201 1.2651 'International Tables Vol C Tables 4.2.6.8 and 6.1.1.4'
Zn Zn 0.2839 1.4301 'International Tables Vol C Tables 4.2.6.8 and 6.1.1.4'

loop_
_geom_angle_atom_site_label_1
_geom_angle_atom_site_label_2
_geom_angle_atom_site_label_3
_geom_angle
_geom_angle_site_symmetry_1
_geom_angle_site_symmetry_3
_geom_angle_publ_flag
N4 Cu1 N1 165.82(16) . . ?
N4 Cu1 O3 98.65(13) . . ?
N1 Cu1 O3 95.47(14) . . ?
N2 Cu2 N3 162.81(15) . . ?
N2 Cu2 O8 98.94(12) . . ?
N3 Cu2 O8 96.41(13) . . ?
O4 Zn1 O9 116.76(12) . . ?
O4 Zn1 O2 98.26(12) . 2_746 ?
O9 Zn1 O2 115.49(11) . 2_746 ?
O4 Zn1 O7 119.72(11) . 2_646 ?
O9 Zn1 O7 100.44(11) . 2_646 ?
O2 Zn1 O7 106.58(12) 2_746 2_646 ?
C1 O2 Zn1 121.0(2) . 2_756 ?
C5 O3 Cu1 122.9(3) . . ?
C5 O4 Zn1 118.5(2) . . ?
C7 O5 H5 109.5 . . ?
C15 O7 Zn1 119.2(2) . 2_656 ?
C11 O8 Cu2 117.3(2) . . ?
C11 O9 Zn1 112.4(2) . . ?
C17 O10 H10 109.5 . . ?
C21 N1 C25 116.6(4) . . ?
C21 N1 Cu1 118.9(3) . . ?
C25 N1 Cu1 123.6(3) . . ?
C26 N2 C30 116.9(3) . . ?
C26 N2 Cu2 121.7(3) . . ?
C30 N2 Cu2 119.7(3) . . ?
C31 N3 C35 116.9(4) . . ?
C31 N3 Cu2 120.8(3) . . ?
C35 N3 Cu2 121.5(3) . . ?
C40 N4 C36 116.5(3) . . ?
C40 N4 Cu1 119.4(3) . . ?
C36 N4 Cu1 123.7(3) . . ?
O1 C1 O2 125.3(4) . . ?
O1 C1 C2 119.4(3) . . ?
O2 C1 C2 115.3(3) . . ?
C3 C2 C8 119.9(3) . . ?
C3 C2 C1 122.2(3) . . ?
C8 C2 C1 117.5(3) . . ?
C2 C3 C4 120.0(3) . . ?
C2 C3 H3 120.0 . . ?
C4 C3 H3 120.0 . . ?
C3 C4 C6 119.9(3) . . ?
C3 C4 C5 120.9(3) . . ?
C6 C4 C5 119.2(3) . . ?
O3 C5 O4 125.3(3) . . ?
O3 C5 C4 118.3(4) . . ?
O4 C5 C4 116.3(3) . . ?
C7 C6 C4 119.2(4) . . ?
C7 C6 H6 120.4 . . ?
C4 C6 H6 120.4 . . ?
C8 C7 O5 122.1(3) . . ?
C8 C7 C6 120.8(4) . . ?
O5 C7 C6 117.1(3) . . ?
C7 C8 C2 119.9(3) . . ?
C7 C8 H8 120.0 . . ?
C2 C8 H8 120.0 . . ?
O8 C11 O9 124.0(3) . . ?
O8 C11 C12 118.8(3) . . ?
O9 C11 C12 117.1(3) . . ?
C18 C12 C13 120.2(3) . . ?
C18 C12 C11 120.0(3) . . ?
C13 C12 C11 119.6(3) . . ?
C14 C13 C12 119.9(3) . . ?
C14 C13 H13 120.1 . . ?
C12 C13 H13 120.1 . . ?
C13 C14 C16 119.6(3) . . ?
C13 C14 C15 120.4(3) . . ?
C16 C14 C15 119.6(3) . . ?
O6 C15 O7 123.6(4) . . ?
O6 C15 C14 118.7(3) . . ?
O7 C15 C14 117.7(3) . . ?
C17 C16 C14 120.5(3) . . ?
C17 C16 H16 119.8 . . ?
C14 C16 H16 119.8 . . ?
O10 C17 C16 122.5(3) . . ?
O10 C17 C18 117.6(3) . . ?
C16 C17 C18 119.9(3) . . ?
C12 C18 C17 119.9(4) . . ?
C12 C18 H18 120.0 . . ?
C17 C18 H18 120.0 . . ?
N1 C21 C22 122.9(4) . . ?
N1 C21 H21 118.5 . . ?
C22 C21 H21 118.5 . . ?
C21 C22 C23 121.0(4) . . ?
C21 C22 H22 119.5 . . ?
C23 C22 H22 119.5 . . ?
C24 C23 C22 115.5(4) . . ?
C24 C23 C28 122.6(4) . 3_656 ?
C22 C23 C28 121.8(4) . 3_656 ?
C25 C24 C23 120.6(4) . . ?
C25 C24 H24 119.7 . . ?
C23 C24 H24 119.7 . . ?
N1 C25 C24 123.3(4) . . ?
N1 C25 H25 118.3 . . ?
C24 C25 H25 118.3 . . ?
N2 C26 C27 123.0(4) . . ?
N2 C26 H26 118.5 . . ?
C27 C26 H26 118.5 . . ?
C26 C27 C28 120.8(4) . . ?
C26 C27 H27 119.6 . . ?
C28 C27 H27 119.6 . . ?
C27 C28 C29 116.2(4) . . ?
C27 C28 C23 121.9(4) . 3_656 ?
C29 C28 C23 121.8(4) . 3_656 ?
C30 C29 C28 119.6(4) . . ?
C30 C29 H29 120.2 . . ?
C28 C29 H29 120.2 . . ?
N2 C30 C29 123.4(4) . . ?
N2 C30 H30 118.3 . . ?
C29 C30 H30 118.3 . . ?
N3 C31 C32 123.1(4) . . ?
N3 C31 H31 118.5 . . ?
C32 C31 H31 118.5 . . ?
C31 C32 C33 119.8(4) . . ?
C31 C32 H32 120.1 . . ?
C33 C32 H32 120.1 . . ?
C34 C33 C32 116.8(4) . . ?
C34 C33 C38 120.8(4) . 3_757 ?
C32 C33 C38 122.3(4) . 3_757 ?
C35 C34 C33 119.9(4) . . ?
C35 C34 H34 120.1 . . ?
C33 C34 H34 120.1 . . ?
N3 C35 C34 123.5(4) . . ?
N3 C35 H35 118.3 . . ?
C34 C35 H35 118.3 . . ?
N4 C36 C37 123.3(4) . . ?
N4 C36 H36 118.3 . . ?
C37 C36 H36 118.3 . . ?
C36 C37 C38 119.5(4) . . ?
C36 C37 H37 120.3 . . ?
C38 C37 H37 120.3 . . ?
C39 C38 C37 116.9(4) . . ?
C39 C38 C33 120.7(4) . 3_757 ?
C37 C38 C33 122.3(4) . 3_757 ?
C40 C39 C38 119.9(4) . . ?
C40 C39 H39 120.0 . . ?
C38 C39 H39 120.0 . . ?
N4 C40 C39 123.5(4) . . ?
N4 C40 H40 118.3 . . ?
C39 C40 H40 118.3 . . ?

loop_
_geom_bond_atom_site_label_1
_geom_bond_atom_site_label_2
_geom_bond_distance
_geom_bond_site_symmetry_2
_geom_bond_publ_flag
Cu1 N4 1.911(3) . ?
Cu1 N1 1.916(3) . ?
Cu1 O3 2.373(3) . ?
Cu2 N2 1.918(3) . ?
Cu2 N3 1.919(3) . ?
Cu2 O8 2.269(3) . ?
Zn1 O4 1.968(3) . ?
Zn1 O9 1.981(3) . ?
Zn1 O2 1.983(3) 2_746 ?
Zn1 O7 1.991(3) 2_646 ?
O1 C1 1.231(4) . ?
O2 C1 1.266(5) . ?
O2 Zn1 1.983(3) 2_756 ?
O3 C5 1.256(5) . ?
O4 C5 1.264(5) . ?
O5 C7 1.378(4) . ?
O5 H5 0.8200 . ?
O6 C15 1.226(5) . ?
O7 C15 1.280(4) . ?
O7 Zn1 1.991(3) 2_656 ?
O8 C11 1.242(4) . ?
O9 C11 1.272(5) . ?
O10 C17 1.367(4) . ?
O10 H10 0.8200 . ?
N1 C21 1.342(6) . ?
N1 C25 1.343(6) . ?
N2 C26 1.335(5) . ?
N2 C30 1.337(5) . ?
N3 C31 1.330(5) . ?
N3 C35 1.344(6) . ?
N4 C40 1.331(5) . ?
N4 C36 1.353(6) . ?
C1 C2 1.517(5) . ?
C2 C3 1.386(5) . ?
C2 C8 1.390(5) . ?
C3 C4 1.386(5) . ?
C3 H3 0.9300 . ?
C4 C6 1.397(5) . ?
C4 C5 1.514(5) . ?
C6 C7 1.388(5) . ?
C6 H6 0.9300 . ?
C7 C8 1.371(5) . ?
C8 H8 0.9300 . ?
C11 C12 1.514(5) . ?
C12 C18 1.385(5) . ?
C12 C13 1.394(5) . ?
C13 C14 1.389(5) . ?
C13 H13 0.9300 . ?
C14 C16 1.391(5) . ?
C14 C15 1.503(5) . ?
C16 C17 1.384(5) . ?
C16 H16 0.9300 . ?
C17 C18 1.390(5) . ?
C18 H18 0.9300 . ?
C21 C22 1.372(6) . ?
C21 H21 0.9300 . ?
C22 C23 1.392(6) . ?
C22 H22 0.9300 . ?
C23 C24 1.387(6) . ?
C23 C28 1.481(5) 3_656 ?
C24 C25 1.375(6) . ?
C24 H24 0.9300 . ?
C25 H25 0.9300 . ?
C26 C27 1.377(5) . ?
C26 H26 0.9300 . ?
C27 C28 1.382(6) . ?
C27 H27 0.9300 . ?
C28 C29 1.393(6) . ?
C28 C23 1.481(5) 3_656 ?
C29 C30 1.386(5) . ?
C29 H29 0.9300 . ?
C30 H30 0.9300 . ?
C31 C32 1.387(5) . ?
C31 H31 0.9300 . ?
C32 C33 1.388(6) . ?
C32 H32 0.9300 . ?
C33 C34 1.387(6) . ?
C33 C38 1.483(5) 3_757 ?
C34 C35 1.371(6) . ?
C34 H34 0.9300 . ?
C35 H35 0.9300 . ?
C36 C37 1.372(5) . ?
C36 H36 0.9300 . ?
C37 C38 1.394(6) . ?
C37 H37 0.9300 . ?
C38 C39 1.387(6) . ?
C38 C33 1.483(5) 3_757 ?
C39 C40 1.375(5) . ?
C39 H39 0.9300 . ?
C40 H40 0.9300 . ?

loop_
_geom_hbond_atom_site_label_D
_geom_hbond_atom_site_label_H
_geom_hbond_atom_site_label_A
_geom_hbond_distance_DH
_geom_hbond_distance_HA
_geom_hbond_distance_DA
_geom_hbond_angle_DHA
_geom_hbond_site_symmetry_A
O5 H5 O6 0.82 1.87 2.688(4) 175.0 4_666
O10 H10 O1 0.82 1.90 2.707(4) 170.0 4_465

loop_
_geom_torsion_atom_site_label_1
_geom_torsion_atom_site_label_2
_geom_torsion_atom_site_label_3
_geom_torsion_atom_site_label_4
_geom_torsion
_geom_torsion_site_symmetry_1
_geom_torsion_site_symmetry_2
_geom_torsion_site_symmetry_3
_geom_torsion_site_symmetry_4
_geom_torsion_publ_flag
N4 Cu1 O3 C5 -29.8(3) . . . . ?
N1 Cu1 O3 C5 151.5(3) . . . . ?
O9 Zn1 O4 C5 -66.2(3) . . . . ?
O2 Zn1 O4 C5 57.8(3) 2_746 . . . ?
O7 Zn1 O4 C5 172.4(3) 2_646 . . . ?
N2 Cu2 O8 C11 -33.2(3) . . . . ?
N3 Cu2 O8 C11 154.6(3) . . . . ?
O4 Zn1 O9 C11 -69.7(3) . . . . ?
O2 Zn1 O9 C11 175.6(2) 2_746 . . . ?
O7 Zn1 O9 C11 61.4(3) 2_646 . . . ?
N4 Cu1 N1 C21 163.6(6) . . . . ?
O3 Cu1 N1 C21 -21.8(4) . . . . ?
N4 Cu1 N1 C25 -4.7(8) . . . . ?
O3 Cu1 N1 C25 169.9(3) . . . . ?
N3 Cu2 N2 C26 -144.7(5) . . . . ?
O8 Cu2 N2 C26 62.3(3) . . . . ?
N3 Cu2 N2 C30 50.6(7) . . . . ?
O8 Cu2 N2 C30 -102.3(3) . . . . ?
N2 Cu2 N3 C31 -168.4(5) . . . . ?
O8 Cu2 N3 C31 -15.2(4) . . . . ?
N2 Cu2 N3 C35 22.1(7) . . . . ?
O8 Cu2 N3 C35 175.2(3) . . . . ?
N1 Cu1 N4 C40 -140.4(6) . . . . ?
O3 Cu1 N4 C40 45.1(3) . . . . ?
N1 Cu1 N4 C36 45.8(8) . . . . ?
O3 Cu1 N4 C36 -128.7(3) . . . . ?
Zn1 O2 C1 O1 -9.3(5) 2_756 . . . ?
Zn1 O2 C1 C2 168.3(2) 2_756 . . . ?
O1 C1 C2 C3 -160.3(4) . . . . ?
O2 C1 C2 C3 21.9(5) . . . . ?
O1 C1 C2 C8 27.1(5) . . . . ?
O2 C1 C2 C8 -150.7(4) . . . . ?
C8 C2 C3 C4 4.3(6) . . . . ?
C1 C2 C3 C4 -168.2(3) . . . . ?
C2 C3 C4 C6 -0.2(6) . . . . ?
C2 C3 C4 C5 -178.1(3) . . . . ?
Cu1 O3 C5 O4 -92.8(4) . . . . ?
Cu1 O3 C5 C4 83.5(4) . . . . ?
Zn1 O4 C5 O3 12.2(5) . . . . ?
Zn1 O4 C5 C4 -164.2(2) . . . . ?
C3 C4 C5 O3 16.1(6) . . . . ?
C6 C4 C5 O3 -161.8(4) . . . . ?
C3 C4 C5 O4 -167.2(4) . . . . ?
C6 C4 C5 O4 14.8(5) . . . . ?
C3 C4 C6 C7 -3.6(6) . . . . ?
C5 C4 C6 C7 174.3(4) . . . . ?
C4 C6 C7 C8 3.4(6) . . . . ?
C4 C6 C7 O5 -178.7(4) . . . . ?
O5 C7 C8 C2 -177.1(4) . . . . ?
C6 C7 C8 C2 0.7(6) . . . . ?
C3 C2 C8 C7 -4.6(6) . . . . ?
C1 C2 C8 C7 168.2(4) . . . . ?
Cu2 O8 C11 O9 -90.5(4) . . . . ?
Cu2 O8 C11 C12 87.0(4) . . . . ?
Zn1 O9 C11 O8 12.2(5) . . . . ?
Zn1 O9 C11 C12 -165.4(3) . . . . ?
O8 C11 C12 C18 -176.6(4) . . . . ?
O9 C11 C12 C18 1.1(5) . . . . ?
O8 C11 C12 C13 -1.4(5) . . . . ?
O9 C11 C12 C13 176.3(3) . . . . ?
C18 C12 C13 C14 1.2(6) . . . . ?
C11 C12 C13 C14 -173.9(3) . . . . ?
C12 C13 C14 C16 -2.4(6) . . . . ?
C12 C13 C14 C15 171.3(3) . . . . ?
Zn1 O7 C15 O6 15.1(5) 2_656 . . . ?
Zn1 O7 C15 C14 -164.6(2) 2_656 . . . ?
C13 C14 C15 O6 -155.6(4) . . . . ?
C16 C14 C15 O6 18.1(6) . . . . ?
C13 C14 C15 O7 24.2(5) . . . . ?
C16 C14 C15 O7 -162.2(4) . . . . ?
C13 C14 C16 C17 1.2(6) . . . . ?
C15 C14 C16 C17 -172.5(4) . . . . ?
C14 C16 C17 O10 180.0(4) . . . . ?
C14 C16 C17 C18 1.2(6) . . . . ?
C13 C12 C18 C17 1.1(6) . . . . ?
C11 C12 C18 C17 176.3(4) . . . . ?
O10 C17 C18 C12 178.8(4) . . . . ?
C16 C17 C18 C12 -2.3(6) . . . . ?
C25 N1 C21 C22 1.6(7) . . . . ?
Cu1 N1 C21 C22 -167.6(4) . . . . ?
N1 C21 C22 C23 -1.0(8) . . . . ?
C21 C22 C23 C24 0.0(7) . . . . ?
C21 C22 C23 C28 178.0(4) . . . 3_656 ?
C22 C23 C24 C25 0.3(6) . . . . ?
C28 C23 C24 C25 -177.6(4) 3_656 . . . ?
C21 N1 C25 C24 -1.2(6) . . . . ?
Cu1 N1 C25 C24 167.3(3) . . . . ?
C23 C24 C25 N1 0.4(7) . . . . ?
C30 N2 C26 C27 1.2(6) . . . . ?
Cu2 N2 C26 C27 -163.9(3) . . . . ?
N2 C26 C27 C28 1.2(7) . . . . ?
C26 C27 C28 C29 -1.9(6) . . . . ?
C26 C27 C28 C23 176.6(4) . . . 3_656 ?
C27 C28 C29 C30 0.2(6) . . . . ?
C23 C28 C29 C30 -178.3(4) 3_656 . . . ?
C26 N2 C30 C29 -3.0(7) . . . . ?
Cu2 N2 C30 C29 162.4(4) . . . . ?
C28 C29 C30 N2 2.3(7) . . . . ?
C35 N3 C31 C32 2.3(7) . . . . ?
Cu2 N3 C31 C32 -167.7(4) . . . . ?
N3 C31 C32 C33 0.9(7) . . . . ?
C31 C32 C33 C34 -2.9(7) . . . . ?
C31 C32 C33 C38 174.6(4) . . . 3_757 ?
C32 C33 C34 C35 1.8(7) . . . . ?
C38 C33 C34 C35 -175.7(4) 3_757 . . . ?
C31 N3 C35 C34 -3.5(7) . . . . ?
Cu2 N3 C35 C34 166.5(4) . . . . ?
C33 C34 C35 N3 1.4(8) . . . . ?
C40 N4 C36 C37 -5.4(6) . . . . ?
Cu1 N4 C36 C37 168.7(4) . . . . ?
N4 C36 C37 C38 0.7(7) . . . . ?
C36 C37 C38 C39 3.9(6) . . . . ?
C36 C37 C38 C33 -172.0(4) . . . 3_757 ?
C37 C38 C39 C40 -3.7(6) . . . . ?
C33 C38 C39 C40 172.2(4) 3_757 . . . ?
C36 N4 C40 C39 5.6(6) . . . . ?
Cu1 N4 C40 C39 -168.7(3) . . . . ?
C38 C39 C40 N4 -1.1(7) . . . . ?
